data_1560672
loop_
_publ_author_name
'Zhao, Hui'
'Sun, Xiao-Xia'
'Hu, Huai-Ming'
'An, Ran'
'Yang, Meng-Lin'
'Xue, Ganglin'

_publ_section_title
;
 Syntheses, structures and luminescent properties of lanthanide
 coordination polymers assembled from imidazophenanthroline derivative and
 oxalate ligands
;
_journal_name_full 'Journal of Solid State Chemistry'
_journal_page_first 67
_journal_page_last 73
_journal_paper_doi 10.1016/j.jssc.2016.09.033
_journal_volume 245
_journal_year 2017
_chemical_formula_moiety 'C40 H24 N8 O18 S4 Ho2, 4(H2 O)'
_chemical_formula_sum 'C40 H32 Ho2 N8 O22 S4'
_chemical_formula_weight 1434.84
_space_group_IT_number 2
_space_group_name_Hall '-P 1'
_space_group_name_H-M_alt 'P -1'
_symmetry_cell_setting triclinic
_symmetry_space_group_name_Hall '-P 1'
_symmetry_space_group_name_H-M 'P -1'
_atom_sites_solution_hydrogens geom
_atom_sites_solution_primary direct
_atom_sites_solution_secondary difmap
_cell_angle_alpha 98.762(3)
_cell_angle_beta 91.241(3)
_cell_angle_gamma 115.107(3)
_cell_formula_units_Z 1
_cell_length_a 9.8198(18)
_cell_length_b 10.720(2)
_cell_length_c 12.168(2)
_cell_measurement_reflns_used 1372
_cell_measurement_temperature 296(2)
_cell_measurement_theta_max 24.55
_cell_measurement_theta_min 2.48
_cell_volume 1141.0(4)
_computing_cell_refinement 'Bruker SAINT'
_computing_data_collection 'Bruker APEX2'
_computing_data_reduction 'Bruker SAINT'
_computing_molecular_graphics 'Bruker SHELXTL'
_computing_publication_material 'Bruker SHELXTL'
_computing_structure_refinement 'SHELXL-97 (Sheldrick, 1997)'
_computing_structure_solution 'SHELXS-97 (Sheldrick, 1990)'
_diffrn_ambient_temperature 296(2)
_diffrn_measured_fraction_theta_full 0.980
_diffrn_measured_fraction_theta_max 0.980
_diffrn_measurement_device_type 'Bruker APEX-II CCD'
_diffrn_measurement_method '\f and \w scans'
_diffrn_radiation_monochromator graphite
_diffrn_radiation_source 'fine-focus sealed tube'
_diffrn_radiation_type MoK\a
_diffrn_radiation_wavelength 0.71073
_diffrn_reflns_av_R_equivalents 0.0383
_diffrn_reflns_av_sigmaI/netI 0.0833
_diffrn_reflns_limit_h_max 6
_diffrn_reflns_limit_h_min -11
_diffrn_reflns_limit_k_max 12
_diffrn_reflns_limit_k_min -11
_diffrn_reflns_limit_l_max 14
_diffrn_reflns_limit_l_min -14
_diffrn_reflns_number 5690
_diffrn_reflns_theta_full 25.04
_diffrn_reflns_theta_max 25.04
_diffrn_reflns_theta_min 2.30
_exptl_absorpt_coefficient_mu 3.723
_exptl_absorpt_correction_T_max 0.605
_exptl_absorpt_correction_T_min 0.488
_exptl_absorpt_correction_type multi-scan
_exptl_absorpt_process_details sadabs
_exptl_crystal_colour yellow
_exptl_crystal_density_diffrn 2.088
_exptl_crystal_density_method 'not measured'
_exptl_crystal_description block
_exptl_crystal_F_000 702
_exptl_crystal_size_max 0.19
_exptl_crystal_size_mid 0.16
_exptl_crystal_size_min 0.13
_refine_diff_density_max 1.204
_refine_diff_density_min -1.544
_refine_diff_density_rms 0.183
_refine_ls_extinction_method none
_refine_ls_goodness_of_fit_ref 1.020
_refine_ls_hydrogen_treatment constr
_refine_ls_matrix_type full
_refine_ls_number_parameters 343
_refine_ls_number_reflns 3962
_refine_ls_number_restraints 0
_refine_ls_restrained_S_all 1.020
_refine_ls_R_factor_all 0.0667
_refine_ls_R_factor_gt 0.0552
_refine_ls_shift/su_max 0.001
_refine_ls_shift/su_mean 0.000
_refine_ls_structure_factor_coef Fsqd
_refine_ls_weighting_details 'calc w=1/[\s^2^(Fo^2^)+(0.0700P)^2^+3.2500P] where P=(Fo^2^+2Fc^2^)/3'
_refine_ls_weighting_scheme calc
_refine_ls_wR_factor_gt 0.1250
_refine_ls_wR_factor_ref 0.1335
_reflns_number_gt 3476
_reflns_number_total 3962
_reflns_threshold_expression >2sigma(I)
_cod_data_source_file JSSC-2017-245-67.cif
_cod_data_source_block nw1981_0m
_cod_depositor_comments
;
The following automatic conversions were performed:

data item '_symmetry_cell_setting' value 'Triclinic' was changed to
'triclinic' in accordance with the built-in table derived from the
CIF Core dictionary named 'cif_core.dic' version 2.4.5 last updated
on 2014-11-21.

Automatic conversion script
Id: cif_fix_values 8369 2020-08-20 11:38:08Z andrius 
;
_cod_original_sg_symbol_H-M P-1
_cod_database_code 1560672

loop_
_symmetry_equiv_pos_as_xyz
'x, y, z'
'-x, -y, -z'

loop_
_atom_site_label
_atom_site_type_symbol
_atom_site_fract_x
_atom_site_fract_y
_atom_site_fract_z
_atom_site_U_iso_or_equiv
_atom_site_adp_type
_atom_site_occupancy
_atom_site_symmetry_multiplicity
_atom_site_calc_flag
_atom_site_refinement_flags
_atom_site_disorder_assembly
_atom_site_disorder_group
Ho1 Ho 0.54652(5) 0.24624(4) 0.89670(4) 0.01706(17) Uani 1 1 d . . .
S1 S 0.7771(3) -0.2673(2) 0.2282(2) 0.0211(5) Uani 1 1 d . . .
S2 S 1.2516(3) -0.0631(2) -0.00658(19) 0.0184(5) Uani 1 1 d . . .
N1 N 0.7469(9) 0.3292(8) 0.7646(7) 0.0242(19) Uani 1 1 d . . .
N2 N 0.5266(9) 0.0657(8) 0.7301(6) 0.0214(18) Uani 1 1 d . . .
N3 N 0.9680(9) 0.1838(9) 0.4356(7) 0.027(2) Uani 1 1 d . . .
N4 N 0.8091(10) -0.0397(9) 0.4306(7) 0.030(2) Uani 1 1 d . . .
H4 H 0.7659 -0.1291 0.4096 0.036 Uiso 1 1 calc R . .
O1 O 0.6522(7) -0.2288(7) 0.2192(5) 0.0248(15) Uani 1 1 d . . .
O2 O 0.7961(8) -0.2940(7) 0.3395(6) 0.0294(16) Uani 1 1 d . . .
O3 O 0.7657(8) -0.3766(7) 0.1378(6) 0.0299(17) Uani 1 1 d . . .
O4 O 1.3603(8) -0.0990(7) 0.0500(6) 0.0293(16) Uani 1 1 d . . .
O5 O 1.3303(8) 0.0640(7) -0.0527(6) 0.0277(16) Uani 1 1 d . . .
O6 O 1.1460(7) -0.1803(7) -0.0859(6) 0.0269(16) Uani 1 1 d . . .
O7 O 0.5963(7) 0.4771(7) 0.8856(5) 0.0235(15) Uani 1 1 d . . .
O8 O 0.5472(8) 0.6586(7) 0.9553(6) 0.0274(16) Uani 1 1 d . . .
C1 C 0.8494(12) 0.4616(11) 0.7767(9) 0.031(2) Uani 1 1 d . . .
H1 H 0.8435 0.5245 0.8360 0.037 Uiso 1 1 calc R . .
C2 C 0.9626(13) 0.5133(12) 0.7095(9) 0.035(3) Uani 1 1 d . . .
H2 H 1.0296 0.6078 0.7216 0.042 Uiso 1 1 calc R . .
C3 C 0.9738(12) 0.4190(11) 0.6224(9) 0.032(3) Uani 1 1 d . . .
H3 H 1.0502 0.4493 0.5754 0.038 Uiso 1 1 calc R . .
C4 C 0.8707(11) 0.2801(10) 0.6060(8) 0.023(2) Uani 1 1 d . . .
C5 C 0.8745(11) 0.1726(10) 0.5205(8) 0.024(2) Uani 1 1 d . . .
C6 C 0.7745(11) 0.0349(10) 0.5176(8) 0.023(2) Uani 1 1 d . . .
C7 C 0.6520(11) -0.0107(10) 0.5853(8) 0.024(2) Uani 1 1 d . . .
C8 C 0.5390(13) -0.1501(12) 0.5744(9) 0.036(3) Uani 1 1 d . . .
H8 H 0.5445 -0.2225 0.5247 0.043 Uiso 1 1 calc R . .
C9 C 0.4207(12) -0.1745(11) 0.6400(9) 0.034(3) Uani 1 1 d . . .
H9 H 0.3430 -0.2642 0.6338 0.040 Uiso 1 1 calc R . .
C10 C 0.4182(12) -0.0673(11) 0.7134(9) 0.031(2) Uani 1 1 d . . .
H10 H 0.3359 -0.0867 0.7554 0.037 Uiso 1 1 calc R . .
C11 C 0.6416(11) 0.0926(10) 0.6634(7) 0.021(2) Uani 1 1 d . . .
C12 C 0.7551(10) 0.2375(9) 0.6784(7) 0.0161(19) Uani 1 1 d . . .
C13 C 0.9238(11) 0.0527(10) 0.3832(8) 0.025(2) Uani 1 1 d . . .
C14 C 0.9943(11) 0.0163(11) 0.2832(8) 0.024(2) Uani 1 1 d . . .
C15 C 1.1223(12) 0.1244(11) 0.2567(9) 0.033(3) Uani 1 1 d . . .
H15 H 1.1561 0.2130 0.3002 0.040 Uiso 1 1 calc R . .
C16 C 1.2024(11) 0.1058(11) 0.1677(8) 0.026(2) Uani 1 1 d . . .
H16 H 1.2898 0.1795 0.1533 0.031 Uiso 1 1 calc R . .
C17 C 1.1485(11) -0.0251(10) 0.1014(7) 0.021(2) Uani 1 1 d . . .
C18 C 1.0189(10) -0.1344(10) 0.1232(7) 0.019(2) Uani 1 1 d . . .
H18 H 0.9835 -0.2218 0.0774 0.023 Uiso 1 1 calc R . .
C19 C 0.9419(10) -0.1148(10) 0.2122(8) 0.023(2) Uani 1 1 d . . .
C20 C 0.5403(11) 0.5386(9) 0.9543(8) 0.022(2) Uani 1 1 d . . .
O9 O 0.7647(9) 0.3836(8) 1.0247(7) 0.0391(19) Uani 1 1 d . . .
O11 O 0.5563(18) 0.5537(15) 0.6659(10) 0.118(5) Uani 1 1 d . . .
O10 O 0.6930(13) 0.5066(13) 0.4863(11) 0.093(4) Uani 1 1 d . . .

loop_
_atom_site_aniso_label
_atom_site_aniso_U_11
_atom_site_aniso_U_22
_atom_site_aniso_U_33
_atom_site_aniso_U_23
_atom_site_aniso_U_13
_atom_site_aniso_U_12
Ho1 0.0196(3) 0.0163(2) 0.0186(2) 0.00135(17) 0.00640(17) 0.0114(2)
S1 0.0190(13) 0.0194(12) 0.0259(13) 0.0040(10) 0.0058(10) 0.0092(11)
S2 0.0213(13) 0.0195(12) 0.0189(12) 0.0037(9) 0.0086(10) 0.0127(11)
N1 0.026(5) 0.015(4) 0.031(5) -0.001(3) 0.008(4) 0.009(4)
N2 0.022(5) 0.019(4) 0.024(4) 0.002(3) 0.004(4) 0.010(4)
N3 0.028(5) 0.025(5) 0.025(5) -0.002(4) 0.014(4) 0.010(4)
N4 0.033(5) 0.023(5) 0.028(5) -0.003(4) 0.013(4) 0.009(4)
O1 0.019(4) 0.028(4) 0.030(4) -0.005(3) -0.001(3) 0.015(3)
O2 0.032(4) 0.032(4) 0.028(4) 0.012(3) 0.001(3) 0.017(4)
O3 0.025(4) 0.022(4) 0.038(4) -0.006(3) 0.006(3) 0.009(3)
O4 0.030(4) 0.034(4) 0.031(4) -0.001(3) 0.004(3) 0.023(4)
O5 0.032(4) 0.029(4) 0.029(4) 0.010(3) 0.018(3) 0.017(3)
O6 0.020(4) 0.023(4) 0.028(4) -0.007(3) 0.000(3) 0.004(3)
O7 0.022(4) 0.022(4) 0.028(4) 0.003(3) 0.011(3) 0.011(3)
O8 0.035(4) 0.017(4) 0.029(4) 0.001(3) 0.011(3) 0.011(3)
C1 0.032(6) 0.030(6) 0.033(6) 0.003(5) 0.013(5) 0.016(5)
C2 0.037(7) 0.026(6) 0.042(7) 0.007(5) 0.008(5) 0.012(5)
C3 0.025(6) 0.034(6) 0.039(6) 0.005(5) 0.009(5) 0.015(5)
C4 0.026(6) 0.028(5) 0.016(5) 0.010(4) 0.006(4) 0.012(5)
C5 0.026(6) 0.025(5) 0.023(5) 0.005(4) 0.014(4) 0.013(5)
C6 0.026(6) 0.033(6) 0.015(5) 0.005(4) 0.009(4) 0.017(5)
C7 0.029(6) 0.031(6) 0.018(5) 0.006(4) 0.004(4) 0.019(5)
C8 0.045(7) 0.036(6) 0.026(6) -0.003(5) 0.002(5) 0.021(6)
C9 0.024(6) 0.024(6) 0.036(6) -0.004(5) 0.004(5) -0.002(5)
C10 0.031(6) 0.035(6) 0.031(6) 0.013(5) 0.009(5) 0.015(5)
C11 0.029(6) 0.031(5) 0.015(5) 0.007(4) 0.007(4) 0.023(5)
C12 0.017(5) 0.015(5) 0.020(5) 0.001(4) 0.003(4) 0.011(4)
C13 0.022(6) 0.026(5) 0.025(5) -0.001(4) 0.006(4) 0.010(5)
C14 0.027(6) 0.031(6) 0.020(5) -0.001(4) 0.008(4) 0.020(5)
C15 0.033(7) 0.026(6) 0.029(6) -0.003(5) 0.011(5) 0.005(5)
C16 0.024(6) 0.027(6) 0.030(6) 0.007(5) 0.008(5) 0.012(5)
C17 0.025(6) 0.029(5) 0.012(5) 0.000(4) 0.000(4) 0.015(5)
C18 0.020(5) 0.021(5) 0.016(5) -0.004(4) 0.000(4) 0.010(4)
C19 0.014(5) 0.028(5) 0.030(6) 0.008(4) 0.007(4) 0.012(4)
C20 0.030(6) 0.014(5) 0.024(5) 0.000(4) 0.007(4) 0.012(5)
O9 0.037(5) 0.034(4) 0.050(5) -0.003(4) 0.000(4) 0.023(4)
O11 0.169(14) 0.107(10) 0.070(8) 0.042(8) 0.033(9) 0.044(10)
O10 0.099(9) 0.106(9) 0.119(10) 0.072(8) 0.052(8) 0.067(8)

loop_
_atom_type_symbol
_atom_type_description
_atom_type_scat_dispersion_real
_atom_type_scat_dispersion_imag
_atom_type_scat_source
C C 0.0033 0.0016 'International Tables Vol C Tables 4.2.6.8 and 6.1.1.4'
H H 0.0000 0.0000 'International Tables Vol C Tables 4.2.6.8 and 6.1.1.4'
N N 0.0061 0.0033 'International Tables Vol C Tables 4.2.6.8 and 6.1.1.4'
O O 0.0106 0.0060 'International Tables Vol C Tables 4.2.6.8 and 6.1.1.4'
Ho Ho -0.2175 4.6783 'International Tables Vol C Tables 4.2.6.8 and 6.1.1.4'
S S 0.1246 0.1234 'International Tables Vol C Tables 4.2.6.8 and 6.1.1.4'

loop_
_geom_angle_atom_site_label_1
_geom_angle_atom_site_label_2
_geom_angle_atom_site_label_3
_geom_angle
_geom_angle_site_symmetry_1
_geom_angle_site_symmetry_3
O4 Ho1 O1 137.6(2) 2_756 2_656
O4 Ho1 O8 111.8(2) 2_756 2_667
O1 Ho1 O8 88.3(2) 2_656 2_667
O4 Ho1 O7 146.3(3) 2_756 .
O1 Ho1 O7 75.0(2) 2_656 .
O8 Ho1 O7 69.5(2) 2_667 .
O4 Ho1 O5 76.8(2) 2_756 1_456
O1 Ho1 O5 75.0(2) 2_656 1_456
O8 Ho1 O5 71.4(2) 2_667 1_456
O7 Ho1 O5 130.7(2) . 1_456
O4 Ho1 O9 72.1(2) 2_756 .
O1 Ho1 O9 150.4(2) 2_656 .
O8 Ho1 O9 76.6(3) 2_667 .
O7 Ho1 O9 75.9(2) . .
O5 Ho1 O9 122.1(3) 1_456 .
O4 Ho1 N1 91.4(2) 2_756 .
O1 Ho1 N1 97.0(3) 2_656 .
O8 Ho1 N1 138.6(2) 2_667 .
O7 Ho1 N1 72.4(2) . .
O5 Ho1 N1 149.5(2) 1_456 .
O9 Ho1 N1 79.0(3) . .
O4 Ho1 N2 70.5(2) 2_756 .
O1 Ho1 N2 75.9(2) 2_656 .
O8 Ho1 N2 154.4(3) 2_667 .
O7 Ho1 N2 123.6(2) . .
O5 Ho1 N2 84.9(2) 1_456 .
O9 Ho1 N2 126.0(3) . .
N1 Ho1 N2 64.6(2) . .
O3 S1 O2 115.3(4) . .
O3 S1 O1 112.2(4) . .
O2 S1 O1 110.2(4) . .
O3 S1 C19 106.2(4) . .
O2 S1 C19 106.9(4) . .
O1 S1 C19 105.2(4) . .
O6 S2 O5 114.3(4) . .
O6 S2 O4 111.5(4) . .
O5 S2 O4 110.5(4) . .
O6 S2 C17 107.6(4) . .
O5 S2 C17 107.7(4) . .
O4 S2 C17 104.7(4) . .
C1 N1 C12 117.3(8) . .
C1 N1 Ho1 122.5(6) . .
C12 N1 Ho1 120.2(6) . .
C10 N2 C11 116.4(8) . .
C10 N2 Ho1 122.7(6) . .
C11 N2 Ho1 120.0(6) . .
C13 N3 C5 104.3(8) . .
C13 N4 C6 107.6(8) . .
C13 N4 H4 126.2 . .
C6 N4 H4 126.2 . .
S1 O1 Ho1 145.2(4) . 2_656
S2 O4 Ho1 155.6(5) . 2_756
S2 O5 Ho1 154.3(4) . 1_654
C20 O7 Ho1 117.8(6) . .
C20 O8 Ho1 118.2(6) . 2_667
N1 C1 C2 125.6(10) . .
N1 C1 H1 117.2 . .
C2 C1 H1 117.2 . .
C1 C2 C3 117.3(10) . .
C1 C2 H2 121.3 . .
C3 C2 H2 121.3 . .
C4 C3 C2 119.6(10) . .
C4 C3 H3 120.2 . .
C2 C3 H3 120.2 . .
C3 C4 C12 118.8(9) . .
C3 C4 C5 124.2(9) . .
C12 C4 C5 116.9(9) . .
C6 C5 N3 110.7(8) . .
C6 C5 C4 119.6(8) . .
N3 C5 C4 129.8(9) . .
N4 C6 C5 105.4(8) . .
N4 C6 C7 129.6(9) . .
C5 C6 C7 124.7(9) . .
C11 C7 C8 119.0(9) . .
C11 C7 C6 116.0(9) . .
C8 C7 C6 125.0(9) . .
C9 C8 C7 117.7(10) . .
C9 C8 H8 121.2 . .
C7 C8 H8 121.2 . .
C10 C9 C8 119.6(10) . .
C10 C9 H9 120.2 . .
C8 C9 H9 120.2 . .
N2 C10 C9 124.7(10) . .
N2 C10 H10 117.6 . .
C9 C10 H10 117.6 . .
N2 C11 C7 122.6(9) . .
N2 C11 C12 116.2(8) . .
C7 C11 C12 121.2(8) . .
N1 C12 C4 121.3(8) . .
N1 C12 C11 117.7(8) . .
C4 C12 C11 121.0(8) . .
N3 C13 N4 112.1(8) . .
N3 C13 C14 122.4(9) . .
N4 C13 C14 125.6(9) . .
C15 C14 C19 117.1(8) . .
C15 C14 C13 116.1(9) . .
C19 C14 C13 126.7(9) . .
C14 C15 C16 122.8(10) . .
C14 C15 H15 118.6 . .
C16 C15 H15 118.6 . .
C17 C16 C15 118.1(9) . .
C17 C16 H16 120.9 . .
C15 C16 H16 120.9 . .
C18 C17 C16 120.8(8) . .
C18 C17 S2 117.6(7) . .
C16 C17 S2 121.4(8) . .
C19 C18 C17 120.4(9) . .
C19 C18 H18 119.8 . .
C17 C18 H18 119.8 . .
C18 C19 C14 120.7(9) . .
C18 C19 S1 114.4(7) . .
C14 C19 S1 124.9(7) . .
O8 C20 O7 126.1(8) . .
O8 C20 C20 117.0(10) . 2_667
O7 C20 C20 116.9(9) . 2_667

loop_
_geom_bond_atom_site_label_1
_geom_bond_atom_site_label_2
_geom_bond_distance
_geom_bond_site_symmetry_2
Ho1 O4 2.294(7) 2_756
Ho1 O1 2.307(6) 2_656
Ho1 O8 2.332(6) 2_667
Ho1 O7 2.336(6) .
Ho1 O5 2.368(7) 1_456
Ho1 O9 2.380(8) .
Ho1 N1 2.516(8) .
Ho1 N2 2.522(8) .
S1 O3 1.445(7) .
S1 O2 1.449(7) .
S1 O1 1.456(6) .
S1 C19 1.788(10) .
S2 O6 1.438(7) .
S2 O5 1.458(7) .
S2 O4 1.469(7) .
S2 C17 1.778(9) .
N1 C1 1.330(13) .
N1 C12 1.353(11) .
N2 C10 1.350(13) .
N2 C11 1.361(12) .
N3 C13 1.329(12) .
N3 C5 1.382(11) .
N4 C13 1.355(13) .
N4 C6 1.366(12) .
N4 H4 0.8600 .
O1 Ho1 2.307(6) 2_656
O4 Ho1 2.294(7) 2_756
O5 Ho1 2.368(7) 1_654
O7 C20 1.264(11) .
O8 C20 1.258(11) .
O8 Ho1 2.332(6) 2_667
C1 C2 1.366(14) .
C1 H1 0.9300 .
C2 C3 1.389(15) .
C2 H2 0.9300 .
C3 C4 1.380(14) .
C3 H3 0.9300 .
C4 C12 1.414(12) .
C4 C5 1.444(13) .
C5 C6 1.377(14) .
C6 C7 1.425(13) .
C7 C11 1.385(13) .
C7 C8 1.417(15) .
C8 C9 1.379(15) .
C8 H8 0.9300 .
C9 C10 1.353(15) .
C9 H9 0.9300 .
C10 H10 0.9300 .
C11 C12 1.457(13) .
C13 C14 1.494(12) .
C14 C15 1.386(14) .
C14 C19 1.408(14) .
C15 C16 1.391(13) .
C15 H15 0.9300 .
C16 C17 1.381(14) .
C16 H16 0.9300 .
C17 C18 1.381(13) .
C18 C19 1.375(12) .
C18 H18 0.9300 .
C20 C20 1.519(18) 2_667

loop_
_geom_torsion_atom_site_label_1
_geom_torsion_atom_site_label_2
_geom_torsion_atom_site_label_3
_geom_torsion_atom_site_label_4
_geom_torsion
_geom_torsion_site_symmetry_1
_geom_torsion_site_symmetry_2
_geom_torsion_site_symmetry_3
_geom_torsion_site_symmetry_4
O4 Ho1 N1 C1 -117.4(8) 2_756 . . .
O1 Ho1 N1 C1 104.3(8) 2_656 . . .
O8 Ho1 N1 C1 8.8(10) 2_667 . . .
O7 Ho1 N1 C1 32.6(8) . . . .
O5 Ho1 N1 C1 176.6(7) 1_456 . . .
O9 Ho1 N1 C1 -45.9(8) . . . .
N2 Ho1 N1 C1 175.0(9) . . . .
O4 Ho1 N1 C12 61.4(7) 2_756 . . .
O1 Ho1 N1 C12 -76.9(7) 2_656 . . .
O8 Ho1 N1 C12 -172.4(6) 2_667 . . .
O7 Ho1 N1 C12 -148.7(7) . . . .
O5 Ho1 N1 C12 -4.6(10) 1_456 . . .
O9 Ho1 N1 C12 132.8(7) . . . .
N2 Ho1 N1 C12 -6.2(6) . . . .
O4 Ho1 N2 C10 77.3(7) 2_756 . . .
O1 Ho1 N2 C10 -76.3(7) 2_656 . . .
O8 Ho1 N2 C10 -22.7(11) 2_667 . . .
O7 Ho1 N2 C10 -137.1(7) . . . .
O5 Ho1 N2 C10 -0.5(7) 1_456 . . .
O9 Ho1 N2 C10 126.0(7) . . . .
N1 Ho1 N2 C10 178.7(8) . . . .
O4 Ho1 N2 C11 -91.1(7) 2_756 . . .
O1 Ho1 N2 C11 115.3(7) 2_656 . . .
O8 Ho1 N2 C11 168.9(6) 2_667 . . .
O7 Ho1 N2 C11 54.5(7) . . . .
O5 Ho1 N2 C11 -168.9(7) 1_456 . . .
O9 Ho1 N2 C11 -42.4(7) . . . .
N1 Ho1 N2 C11 10.3(6) . . . .
O3 S1 O1 Ho1 -14.1(9) . . . 2_656
O2 S1 O1 Ho1 -144.1(7) . . . 2_656
C19 S1 O1 Ho1 101.0(8) . . . 2_656
O6 S2 O4 Ho1 -13.7(12) . . . 2_756
O5 S2 O4 Ho1 -142.1(10) . . . 2_756
C17 S2 O4 Ho1 102.3(10) . . . 2_756
O6 S2 O5 Ho1 -116.8(10) . . . 1_654
O4 S2 O5 Ho1 9.9(11) . . . 1_654
C17 S2 O5 Ho1 123.7(9) . . . 1_654
O4 Ho1 O7 C20 -105.2(8) 2_756 . . .
O1 Ho1 O7 C20 87.6(7) 2_656 . . .
O8 Ho1 O7 C20 -6.3(7) 2_667 . . .
O5 Ho1 O7 C20 33.4(8) 1_456 . . .
O9 Ho1 O7 C20 -87.1(7) . . . .
N1 Ho1 O7 C20 -169.8(8) . . . .
N2 Ho1 O7 C20 148.8(7) . . . .
C12 N1 C1 C2 0.0(16) . . . .
Ho1 N1 C1 C2 178.8(8) . . . .
N1 C1 C2 C3 -1.4(17) . . . .
C1 C2 C3 C4 1.1(16) . . . .
C2 C3 C4 C12 0.4(15) . . . .
C2 C3 C4 C5 -178.0(10) . . . .
C13 N3 C5 C6 -0.4(12) . . . .
C13 N3 C5 C4 178.9(10) . . . .
C3 C4 C5 C6 174.1(10) . . . .
C12 C4 C5 C6 -4.3(14) . . . .
C3 C4 C5 N3 -5.1(17) . . . .
C12 C4 C5 N3 176.4(10) . . . .
C13 N4 C6 C5 -1.2(11) . . . .
C13 N4 C6 C7 171.8(10) . . . .
N3 C5 C6 N4 1.0(12) . . . .
C4 C5 C6 N4 -178.4(9) . . . .
N3 C5 C6 C7 -172.5(9) . . . .
C4 C5 C6 C7 8.1(16) . . . .
N4 C6 C7 C11 -175.9(10) . . . .
C5 C6 C7 C11 -4.1(15) . . . .
N4 C6 C7 C8 0.8(17) . . . .
C5 C6 C7 C8 172.7(10) . . . .
C11 C7 C8 C9 2.3(15) . . . .
C6 C7 C8 C9 -174.4(10) . . . .
C7 C8 C9 C10 -1.7(17) . . . .
C11 N2 C10 C9 3.4(15) . . . .
Ho1 N2 C10 C9 -165.4(8) . . . .
C8 C9 C10 N2 -1.3(18) . . . .
C10 N2 C11 C7 -2.6(13) . . . .
Ho1 N2 C11 C7 166.5(7) . . . .
C10 N2 C11 C12 177.5(8) . . . .
Ho1 N2 C11 C12 -13.3(10) . . . .
C8 C7 C11 N2 -0.2(14) . . . .
C6 C7 C11 N2 176.8(8) . . . .
C8 C7 C11 C12 179.7(9) . . . .
C6 C7 C11 C12 -3.3(13) . . . .
C1 N1 C12 C4 1.7(14) . . . .
Ho1 N1 C12 C4 -177.1(6) . . . .
C1 N1 C12 C11 -178.9(9) . . . .
Ho1 N1 C12 C11 2.2(11) . . . .
C3 C4 C12 N1 -1.9(14) . . . .
C5 C4 C12 N1 176.6(8) . . . .
C3 C4 C12 C11 178.7(9) . . . .
C5 C4 C12 C11 -2.7(13) . . . .
N2 C11 C12 N1 7.2(12) . . . .
C7 C11 C12 N1 -172.6(8) . . . .
N2 C11 C12 C4 -173.4(8) . . . .
C7 C11 C12 C4 6.7(14) . . . .
C5 N3 C13 N4 -0.4(12) . . . .
C5 N3 C13 C14 178.9(9) . . . .
C6 N4 C13 N3 1.0(12) . . . .
C6 N4 C13 C14 -178.3(9) . . . .
N3 C13 C14 C15 8.5(15) . . . .
N4 C13 C14 C15 -172.3(10) . . . .
N3 C13 C14 C19 -169.8(10) . . . .
N4 C13 C14 C19 9.4(17) . . . .
C19 C14 C15 C16 -3.2(16) . . . .
C13 C14 C15 C16 178.4(10) . . . .
C14 C15 C16 C17 2.1(16) . . . .
C15 C16 C17 C18 -0.2(14) . . . .
C15 C16 C17 S2 -174.5(8) . . . .
O6 S2 C17 C18 28.3(8) . . . .
O5 S2 C17 C18 152.0(7) . . . .
O4 S2 C17 C18 -90.4(8) . . . .
O6 S2 C17 C16 -157.2(8) . . . .
O5 S2 C17 C16 -33.6(9) . . . .
O4 S2 C17 C16 84.0(8) . . . .
C16 C17 C18 C19 -0.5(14) . . . .
S2 C17 C18 C19 174.0(7) . . . .
C17 C18 C19 C14 -0.6(14) . . . .
C17 C18 C19 S1 -179.9(7) . . . .
C15 C14 C19 C18 2.4(14) . . . .
C13 C14 C19 C18 -179.4(9) . . . .
C15 C14 C19 S1 -178.4(8) . . . .
C13 C14 C19 S1 -0.2(15) . . . .
O3 S1 C19 C18 -0.9(8) . . . .
O2 S1 C19 C18 122.7(7) . . . .
O1 S1 C19 C18 -120.1(7) . . . .
O3 S1 C19 C14 179.8(8) . . . .
O2 S1 C19 C14 -56.5(9) . . . .
O1 S1 C19 C14 60.7(9) . . . .
Ho1 O8 C20 O7 -174.1(8) 2_667 . . .
Ho1 O8 C20 C20 4.7(15) 2_667 . . 2_667
Ho1 O7 C20 O8 -174.9(8) . . . .
Ho1 O7 C20 C20 6.3(15) . . . 2_667
